data_1573320
loop_
_publ_author_name
'Urunbaeva, Ziroat E.'
'Turgunov, Kambarali K.'
'Saidov, Abdusalom Sh'
'Vinogradova, Valentina I.'

_journal_paper_doi 10.1107/S2056989024011277
_journal_year 2024
_chemical_formula_iupac 'C13 H19 Cl N O2 +, Cl-'
_chemical_formula_moiety 'C13 H19 Cl N O2 +, Cl-'
_chemical_formula_sum 'C13 H19 Cl2 N O2'
_chemical_formula_weight 292.19
_chemical_melting_point 476(2)
_chemical_name_systematic
;
1-(1-Chloroethyl)-6,7-dimethoxy-1,2,3,4-tetrahydroisoquinolinium chloride
;
_space_group_crystal_system monoclinic
_space_group_IT_number 14
_space_group_name_Hall '-P 2ybc'
_space_group_name_H-M_alt 'P 1 21/c 1'
_atom_sites_solution_hydrogens mixed
_atom_sites_solution_primary iterative
_atom_sites_solution_secondary difmap
_audit_creation_method SHELXL-2018/3
_cell_angle_alpha 90
_cell_angle_beta 100.190(2)
_cell_angle_gamma 90
_cell_formula_units_Z 4
_cell_length_a 16.1298(3)
_cell_length_b 12.3736(3)
_cell_length_c 7.46745(16)
_cell_measurement_reflns_used 5593
_cell_measurement_temperature 293(2)
_cell_measurement_theta_max 67.9810
_cell_measurement_theta_min 2.7630
_cell_volume 1466.87(6)
_computing_cell_refinement
;
CrysAlisPro (Rigaku OD, 2018)
;
_computing_data_collection
;
CrysAlisPro (Rigaku OD, 2018)
;
_computing_data_reduction
;
CrysAlisPro (Rigaku OD, 2018)
;
_computing_molecular_graphics
;
Mercury (Macrae <i>et al.</i>,  2020)
;
_computing_publication_material
;
<i>SHELXL2014/7</i> (Sheldrick, 2015b)
;
_computing_structure_refinement
;
<i>SHELXL2018/3</i> (Sheldrick, 2015b)
;
_computing_structure_solution
;
<i>SHELXT2018/2</i> (Sheldrick, 2015a)
;
_diffrn_ambient_temperature 293(2)
_diffrn_detector 'Hybrid Pixel Array Detector'
_diffrn_detector_area_resol_mean 10.0000
_diffrn_measured_fraction_theta_full 0.999
_diffrn_measured_fraction_theta_max 0.991
_diffrn_measurement_device 'four-circle diffractometer'
_diffrn_measurement_device_type 'XtaLAB Synergy, Single source at home/near, HyPix3000'
_diffrn_measurement_method w\scans
_diffrn_radiation_monochromator mirror
_diffrn_radiation_probe x-ray
_diffrn_radiation_type 'Cu K\a'
_diffrn_radiation_wavelength 1.54184
_diffrn_reflns_av_R_equivalents 0.0607
_diffrn_reflns_av_sigmaI/netI 0.0273
_diffrn_reflns_limit_h_max 19
_diffrn_reflns_limit_h_min -17
_diffrn_reflns_limit_k_max 14
_diffrn_reflns_limit_k_min -14
_diffrn_reflns_limit_l_max 7
_diffrn_reflns_limit_l_min -8
_diffrn_reflns_number 12790
_diffrn_reflns_theta_full 67.684
_diffrn_reflns_theta_max 68.2374
_diffrn_reflns_theta_min 7.0062
_diffrn_source 'micro-focus sealed X-ray tube'
_exptl_absorpt_coefficient_mu 3.938
_exptl_absorpt_correction_T_max 1.00000
_exptl_absorpt_correction_T_min 0.78425
_exptl_absorpt_correction_type multi-scan
_exptl_absorpt_process_details
;
(CrysAlisPro; Rigaku OD, 2018)
;
_exptl_crystal_colour colourless
_exptl_crystal_density_diffrn 1.323
_exptl_crystal_density_method 'not measured'
_exptl_crystal_description prism
_exptl_crystal_F_000 616
_exptl_crystal_size_max 0.25
_exptl_crystal_size_mid 0.10
_exptl_crystal_size_min 0.05
_refine_diff_density_max 0.322
_refine_diff_density_min -0.256
_refine_ls_extinction_method none
_refine_ls_goodness_of_fit_ref 1.090
_refine_ls_hydrogen_treatment mixed
_refine_ls_matrix_type full
_refine_ls_number_parameters 170
_refine_ls_number_reflns 4641
_refine_ls_number_restraints 2
_refine_ls_restrained_S_all 1.090
_refine_ls_R_factor_all 0.0538
_refine_ls_R_factor_gt 0.0502
_refine_ls_shift/su_max 0.000
_refine_ls_shift/su_mean 0.000
_refine_ls_structure_factor_coef Fsqd
_refine_ls_weighting_details 'w=1/[\s^2^(Fo^2^)+(0.1122P)^2^+0.0537P] where P=(Fo^2^+2Fc^2^)/3'
_refine_ls_weighting_scheme calc
_refine_ls_wR_factor_gt 0.1498
_refine_ls_wR_factor_ref 0.1551
_reflns_number_gt 4142
_reflns_number_total 4641
_reflns_threshold_expression 'I > 2\s(I)'
_cod_data_source_file ny2008.cif
_cod_data_source_block I
_cod_original_sg_symbol_H-M 'P 21/c'
_cod_database_code 1573320
_shelx_space_group_comment
;
The symmetry employed for this shelxl refinement is uniquely defined
by the following loop, which should always be used as a source of
symmetry information in preference to the above space-group names.
They are only intended as comments.
;

loop_
_space_group_symop_operation_xyz
'x, y, z'
'-x, y+1/2, -z+1/2'
'-x, -y, -z'
'x, -y-1/2, z-1/2'

loop_
_atom_site_type_symbol
_atom_site_label
_atom_site_fract_x
_atom_site_fract_y
_atom_site_fract_z
_atom_site_U_iso_or_equiv
_atom_site_adp_type
_atom_site_calc_flag
_atom_site_occupancy
_atom_site_disorder_assembly
_atom_site_disorder_group
Cl Cl1 0.77537(4) 0.66403(6) 0.75105(11) 0.0673(3) Uani d 1 . .
Cl Cl2 0.91248(3) 0.52447(5) 1.18130(7) 0.0506(2) Uani d 1 . .
O O1 0.51533(12) 0.3579(2) 0.3763(3) 0.0747(6) Uani d 1 . .
O O2 0.58615(12) 0.47214(18) 0.1566(3) 0.0644(6) Uani d 1 . .
C C1 0.85038(13) 0.49829(17) 0.5981(3) 0.0358(5) Uani d 1 . .
H H1A 0.884823 0.477867 0.507792 0.043 Uiso calc 1 . .
N N2 0.89415(11) 0.45706(15) 0.7799(2) 0.0374(4) Uani d 1 . .
H H2A 0.9536(13) 0.465(2) 0.791(4) 0.045 Uiso d 1 . .
H H2B 0.8830(17) 0.498(2) 0.876(3) 0.045 Uiso d 1 . .
C C3 0.87520(15) 0.34188(19) 0.8137(3) 0.0465(5) Uani d 1 . .
H H3A 0.908683 0.318072 0.927730 0.056 Uiso calc 1 . .
H H3B 0.889133 0.296935 0.716790 0.056 Uiso calc 1 . .
C C4 0.78257(15) 0.3314(2) 0.8215(3) 0.0496(6) Uani d 1 . .
H H4A 0.770169 0.370253 0.926464 0.060 Uiso calc 1 . .
H H4B 0.768603 0.255903 0.834578 0.060 Uiso calc 1 . .
C C4A 0.72980(14) 0.37668(19) 0.6497(3) 0.0416(5) Uani d 1 . .
C C5 0.64592(15) 0.3445(2) 0.5957(3) 0.0503(6) Uani d 1 . .
H H5A 0.621781 0.297843 0.669519 0.060 Uiso calc 1 . .
C C6 0.59837(15) 0.3808(2) 0.4351(4) 0.0512(6) Uani d 1 . .
C C7 0.63650(15) 0.4458(2) 0.3182(3) 0.0473(6) Uani d 1 . .
C C8 0.71844(14) 0.47887(19) 0.3714(3) 0.0414(5) Uani d 1 . .
H H8A 0.743570 0.522290 0.294466 0.050 Uiso calc 1 . .
C C8A 0.76461(13) 0.44768(17) 0.5409(3) 0.0369(5) Uani d 1 . .
C C9 0.4704(2) 0.3114(4) 0.5026(6) 0.1007(14) Uani d 1 . .
H H9A 0.413028 0.299237 0.445017 0.151 Uiso calc 1 . .
H H9B 0.495855 0.243834 0.544775 0.151 Uiso calc 1 . .
H H9C 0.471544 0.359488 0.603867 0.151 Uiso calc 1 . .
C C10 0.6234(2) 0.5306(3) 0.0284(4) 0.0711(9) Uani d 1 . .
H H10A 0.581969 0.544019 -0.078361 0.107 Uiso calc 1 . .
H H10B 0.644673 0.598139 0.080729 0.107 Uiso calc 1 . .
H H10C 0.668884 0.489221 -0.004100 0.107 Uiso calc 1 . .
C C11 0.84659(14) 0.62126(19) 0.6022(3) 0.0455(5) Uani d 1 . .
H H11A 0.822722 0.645643 0.478997 0.055 Uiso calc 1 . .
C C12 0.93059(18) 0.6771(2) 0.6574(4) 0.0650(7) Uani d 1 . .
H H12A 0.922258 0.753986 0.656226 0.097 Uiso calc 1 . .
H H12B 0.955872 0.654494 0.777642 0.097 Uiso calc 1 . .
H H12C 0.966957 0.658458 0.573374 0.097 Uiso calc 1 . .

loop_
_atom_site_aniso_label
_atom_site_aniso_U_11
_atom_site_aniso_U_22
_atom_site_aniso_U_33
_atom_site_aniso_U_12
_atom_site_aniso_U_13
_atom_site_aniso_U_23
Cl1 0.0646(4) 0.0535(4) 0.0826(5) 0.0072(3) 0.0094(4) -0.0177(3)
Cl2 0.0439(3) 0.0715(5) 0.0365(3) 0.0006(2) 0.0075(2) -0.0008(2)
O1 0.0424(9) 0.0996(16) 0.0760(12) -0.0225(10) -0.0063(9) 0.0100(12)
O2 0.0483(10) 0.0862(15) 0.0512(11) -0.0048(9) -0.0120(9) 0.0104(9)
C1 0.0369(10) 0.0382(11) 0.0306(10) -0.0027(8) 0.0019(8) 0.0023(8)
N2 0.0359(9) 0.0418(10) 0.0326(9) -0.0012(7) 0.0008(7) 0.0016(7)
C3 0.0476(12) 0.0411(13) 0.0471(12) 0.0041(9) -0.0015(10) 0.0066(9)
C4 0.0517(13) 0.0465(14) 0.0478(12) -0.0070(10) 0.0009(10) 0.0129(10)
C4A 0.0426(11) 0.0403(12) 0.0405(11) -0.0027(9) 0.0040(9) 0.0012(9)
C5 0.0455(12) 0.0496(14) 0.0552(13) -0.0112(10) 0.0073(10) 0.0035(11)
C6 0.0390(11) 0.0559(15) 0.0555(13) -0.0083(10) 0.0000(10) -0.0027(11)
C7 0.0428(11) 0.0532(14) 0.0418(12) -0.0003(10) -0.0036(9) -0.0009(10)
C8 0.0396(11) 0.0455(13) 0.0377(11) -0.0032(9) 0.0032(9) 0.0009(9)
C8A 0.0371(10) 0.0367(11) 0.0353(10) -0.0010(8) 0.0022(8) -0.0024(8)
C9 0.0469(16) 0.137(4) 0.114(3) -0.030(2) 0.0021(18) 0.028(3)
C10 0.0628(17) 0.096(2) 0.0488(15) 0.0066(16) -0.0060(13) 0.0178(14)
C11 0.0465(11) 0.0380(12) 0.0482(12) -0.0029(9) -0.0019(9) 0.0039(9)
C12 0.0558(15) 0.0462(15) 0.0872(19) -0.0150(12) -0.0029(14) 0.0039(13)

loop_
_atom_type_symbol
_atom_type_description
_atom_type_scat_dispersion_real
_atom_type_scat_dispersion_imag
_atom_type_scat_source
C C 0.0181 0.0091 'International Tables Vol C Tables 4.2.6.8 and 6.1.1.4'
H H 0.0000 0.0000 'International Tables Vol C Tables 4.2.6.8 and 6.1.1.4'
N N 0.0311 0.0180 'International Tables Vol C Tables 4.2.6.8 and 6.1.1.4'
O O 0.0492 0.0322 'International Tables Vol C Tables 4.2.6.8 and 6.1.1.4'
Cl Cl 0.3639 0.7018 'International Tables Vol C Tables 4.2.6.8 and 6.1.1.4'

loop_
_geom_angle_atom_site_label_1
_geom_angle_atom_site_label_2
_geom_angle_atom_site_label_3
_geom_angle_site_symmetry_1
_geom_angle_site_symmetry_3
_geom_angle
_geom_angle_publ_flag
C6 O1 C9 . . 117.5(2) ?
C7 O2 C10 . . 117.4(2) ?
N2 C1 C8A . . 112.04(17) ?
N2 C1 C11 . . 109.57(17) ?
C8A C1 C11 . . 112.46(18) ?
N2 C1 H1A . . 107.5 ?
C8A C1 H1A . . 107.5 ?
C11 C1 H1A . . 107.5 ?
C3 N2 C1 . . 113.60(16) ?
C3 N2 H2A . . 108.8(15) ?
C1 N2 H2A . . 110.2(16) ?
C3 N2 H2B . . 108.3(17) ?
C1 N2 H2B . . 113.2(17) ?
H2A N2 H2B . . 102(2) ?
N2 C3 C4 . . 108.83(18) ?
N2 C3 H3A . . 109.9 ?
C4 C3 H3A . . 109.9 ?
N2 C3 H3B . . 109.9 ?
C4 C3 H3B . . 109.9 ?
H3A C3 H3B . . 108.3 ?
C3 C4 C4A . . 110.28(19) ?
C3 C4 H4A . . 109.6 ?
C4A C4 H4A . . 109.6 ?
C3 C4 H4B . . 109.6 ?
C4A C4 H4B . . 109.6 ?
H4A C4 H4B . . 108.1 ?
C8A C4A C5 . . 119.0(2) ?
C8A C4A C4 . . 120.46(19) ?
C5 C4A C4 . . 120.6(2) ?
C6 C5 C4A . . 121.2(2) ?
C6 C5 H5A . . 119.4 ?
C4A C5 H5A . . 119.4 ?
O1 C6 C5 . . 125.2(2) ?
O1 C6 C7 . . 115.6(2) ?
C5 C6 C7 . . 119.3(2) ?
O2 C7 C8 . . 125.1(2) ?
O2 C7 C6 . . 115.3(2) ?
C8 C7 C6 . . 119.7(2) ?
C7 C8 C8A . . 120.6(2) ?
C7 C8 H8A . . 119.7 ?
C8A C8 H8A . . 119.7 ?
C4A C8A C8 . . 119.9(2) ?
C4A C8A C1 . . 123.00(18) ?
C8 C8A C1 . . 117.02(19) ?
O1 C9 H9A . . 109.5 ?
O1 C9 H9B . . 109.5 ?
H9A C9 H9B . . 109.5 ?
O1 C9 H9C . . 109.5 ?
H9A C9 H9C . . 109.5 ?
H9B C9 H9C . . 109.5 ?
O2 C10 H10A . . 109.5 ?
O2 C10 H10B . . 109.5 ?
H10A C10 H10B . . 109.5 ?
O2 C10 H10C . . 109.5 ?
H10A C10 H10C . . 109.5 ?
H10B C10 H10C . . 109.5 ?
C12 C11 C1 . . 115.2(2) ?
C12 C11 Cl1 . . 109.50(19) ?
C1 C11 Cl1 . . 109.62(16) ?
C12 C11 H11A . . 107.4 ?
C1 C11 H11A . . 107.4 ?
Cl1 C11 H11A . . 107.4 ?
C11 C12 H12A . . 109.5 ?
C11 C12 H12B . . 109.5 ?
H12A C12 H12B . . 109.5 ?
C11 C12 H12C . . 109.5 ?
H12A C12 H12C . . 109.5 ?
H12B C12 H12C . . 109.5 ?

loop_
_geom_bond_atom_site_label_1
_geom_bond_atom_site_label_2
_geom_bond_site_symmetry_2
_geom_bond_distance
_geom_bond_publ_flag
Cl1 C11 . 1.813(3) ?
O1 C6 . 1.364(3) ?
O1 C9 . 1.410(4) ?
O2 C7 . 1.369(3) ?
O2 C10 . 1.416(4) ?
C1 N2 . 1.504(3) ?
C1 C8A . 1.510(3) ?
C1 C11 . 1.523(3) ?
C1 H1A . 0.9800 ?
N2 C3 . 1.488(3) ?
N2 H2A . 0.95(2) ?
N2 H2B . 0.92(2) ?
C3 C4 . 1.511(3) ?
C3 H3A . 0.9700 ?
C3 H3B . 0.9700 ?
C4 C4A . 1.516(3) ?
C4 H4A . 0.9700 ?
C4 H4B . 0.9700 ?
C4A C8A . 1.382(3) ?
C4A C5 . 1.399(3) ?
C5 C6 . 1.379(4) ?
C5 H5A . 0.9300 ?
C6 C7 . 1.407(4) ?
C7 C8 . 1.374(3) ?
C8 C8A . 1.405(3) ?
C8 H8A . 0.9300 ?
C9 H9A . 0.9600 ?
C9 H9B . 0.9600 ?
C9 H9C . 0.9600 ?
C10 H10A . 0.9600 ?
C10 H10B . 0.9600 ?
C10 H10C . 0.9600 ?
C11 C12 . 1.512(3) ?
C11 H11A . 0.9800 ?
C12 H12A . 0.9600 ?
C12 H12B . 0.9600 ?
C12 H12C . 0.9600 ?

loop_
_geom_hbond_atom_site_label_D
_geom_hbond_atom_site_label_H
_geom_hbond_atom_site_label_A
_geom_hbond_site_symmetry_A
_geom_hbond_distance_DH
_geom_hbond_distance_HA
_geom_hbond_distance_DA
_geom_hbond_angle_DHA
_geom_hbond_publ_flag
C1 H1A Cl2 1_554 0.98 2.62 3.450(2) 142.6 yes
N2 H2A Cl2 3_767 0.95(2) 2.14(2) 3.0895(19) 177(2) yes
N2 H2B Cl1 . 0.92(2) 2.75(3) 3.1828(19) 110.0(19) yes
N2 H2B Cl2 . 0.92(2) 2.27(2) 3.0751(19) 146(2) yes
C11 H11A Cl1 4_575 0.98 2.93 3.767(2) 144.3 yes
C12 H12A Cl2 4_575 0.96 2.75 3.710(3) 174.1 yes

loop_
_geom_torsion_atom_site_label_1
_geom_torsion_atom_site_label_2
_geom_torsion_atom_site_label_3
_geom_torsion_atom_site_label_4
_geom_torsion_site_symmetry_1
_geom_torsion_site_symmetry_2
_geom_torsion_site_symmetry_3
_geom_torsion_site_symmetry_4
_geom_torsion
_geom_torsion_publ_flag
C8A C1 N2 C3 . . . . 34.0(2) ?
C11 C1 N2 C3 . . . . 159.49(19) ?
C1 N2 C3 C4 . . . . -64.4(2) ?
N2 C3 C4 C4A . . . . 55.1(3) ?
C3 C4 C4A C8A . . . . -19.8(3) ?
C3 C4 C4A C5 . . . . 158.0(2) ?
C8A C4A C5 C6 . . . . 1.2(4) ?
C4 C4A C5 C6 . . . . -176.7(2) ?
C9 O1 C6 C5 . . . . 12.7(5) ?
C9 O1 C6 C7 . . . . -167.9(3) ?
C4A C5 C6 O1 . . . . -176.7(3) ?
C4A C5 C6 C7 . . . . 4.0(4) ?
C10 O2 C7 C8 . . . . 5.4(4) ?
C10 O2 C7 C6 . . . . -175.3(3) ?
O1 C6 C7 O2 . . . . -3.5(4) ?
C5 C6 C7 O2 . . . . 175.9(2) ?
O1 C6 C7 C8 . . . . 175.8(2) ?
C5 C6 C7 C8 . . . . -4.8(4) ?
O2 C7 C8 C8A . . . . 179.7(2) ?
C6 C7 C8 C8A . . . . 0.5(4) ?
C5 C4A C8A C8 . . . . -5.6(3) ?
C4 C4A C8A C8 . . . . 172.3(2) ?
C5 C4A C8A C1 . . . . 171.9(2) ?
C4 C4A C8A C1 . . . . -10.1(3) ?
C7 C8 C8A C4A . . . . 4.8(4) ?
C7 C8 C8A C1 . . . . -172.9(2) ?
N2 C1 C8A C4A . . . . 3.4(3) ?
C11 C1 C8A C4A . . . . -120.5(2) ?
N2 C1 C8A C8 . . . . -178.93(18) ?
C11 C1 C8A C8 . . . . 57.1(3) ?
N2 C1 C11 C12 . . . . 55.1(3) ?
C8A C1 C11 C12 . . . . -179.6(2) ?
N2 C1 C11 Cl1 . . . . -68.91(19) ?
C8A C1 C11 Cl1 . . . . 56.4(2) ?

loop_
_twin_individual_id
_twin_individual_mass_fraction_refined
_twin_individual_twin_matrix_11
_twin_individual_twin_matrix_12
_twin_individual_twin_matrix_13
_twin_individual_twin_matrix_21
_twin_individual_twin_matrix_22
_twin_individual_twin_matrix_23
_twin_individual_twin_matrix_31
_twin_individual_twin_matrix_32
_twin_individual_twin_matrix_33
1 0.6001 1.0000 0.0000 0.0000 0.0000 1.0000 0.0000 0.0000 0.0000 1.0000
2 0.3999 -0.9999 0.0003 -0.7654 -0.0001 -1.0000 0.0001 0.0000 0.0001 1.0000
